data_4332097
loop_
_publ_author_name
'Jiang, Long'
'Feng, Xiao-Long'
'Lu, Tong-Bu'
'Gao, Song'

_publ_section_title
;
 Synthesis, Structures, and Magnetic Properties of a Series of
 Cyano-Bridged Fe&#x2212;Mn Bimetallic Complexes
;
_journal_issue 13
_journal_name_full 'Inorganic Chemistry'
_journal_page_first 5018
_journal_page_last 5026
_journal_paper_doi 10.1021/ic052168x
_journal_volume 45
_journal_year 2006
_chemical_formula_sum 'C60 H84 B4 Fe4 Mn2 N40 O12'
_chemical_formula_weight 1934.19
_chemical_name_systematic
; 
 ? 
;
_space_group_IT_number 14
_symmetry_cell_setting monoclinic
_symmetry_space_group_name_Hall '-P 2ybc'
_symmetry_space_group_name_H-M 'P 1 21/c 1'
_atom_sites_solution_hydrogens geom
_atom_sites_solution_primary direct
_atom_sites_solution_secondary difmap
_audit_creation_method SHELXL-97
_cell_angle_alpha 90.00
_cell_angle_beta 106.857(7)
_cell_angle_gamma 90.00
_cell_formula_units_Z 2
_cell_length_a 13.609(5)
_cell_length_b 14.672(5)
_cell_length_c 23.230(8)
_cell_measurement_reflns_used 1002
_cell_measurement_temperature 293(2)
_cell_measurement_theta_max 26.57
_cell_measurement_theta_min 2.73
_cell_volume 4439(3)
_computing_cell_refinement 'Bruker SMART'
_computing_data_collection 'Bruker SMART'
_computing_data_reduction 'Bruker SAINT'
_computing_molecular_graphics 'Bruker SHELXTL'
_computing_publication_material 'Bruker SHELXTL'
_computing_structure_refinement 'SHELXL-97 (Sheldrick, 1997)'
_computing_structure_solution 'SHELXS-97 (Sheldrick, 1990)'
_diffrn_ambient_temperature 293(2)
_diffrn_measured_fraction_theta_full 0.992
_diffrn_measured_fraction_theta_max 0.992
_diffrn_measurement_device_type 'CCD area detector'
_diffrn_measurement_method 'phi and omega scans'
_diffrn_radiation_monochromator graphite
_diffrn_radiation_source 'fine-focus sealed tube'
_diffrn_radiation_type MoK\a
_diffrn_radiation_wavelength 0.71073
_diffrn_reflns_av_R_equivalents 0.0389
_diffrn_reflns_av_sigmaI/netI 0.0483
_diffrn_reflns_limit_h_max 8
_diffrn_reflns_limit_h_min -16
_diffrn_reflns_limit_k_max 18
_diffrn_reflns_limit_k_min -16
_diffrn_reflns_limit_l_max 28
_diffrn_reflns_limit_l_min -25
_diffrn_reflns_number 25595
_diffrn_reflns_theta_full 26.00
_diffrn_reflns_theta_max 26.00
_diffrn_reflns_theta_min 1.39
_diffrn_standards_decay_% 0
_diffrn_standards_interval_count 0
_diffrn_standards_interval_time 0
_diffrn_standards_number 0
_exptl_absorpt_coefficient_mu 0.989
_exptl_absorpt_correction_T_max 0.9340
_exptl_absorpt_correction_T_min 0.6483
_exptl_absorpt_correction_type multi-scan
_exptl_absorpt_process_details 'SADABS (Sheldrick, 1996)'
_exptl_crystal_colour brown
_exptl_crystal_density_diffrn 1.447
_exptl_crystal_density_method 'not measured'
_exptl_crystal_description plate
_exptl_crystal_F_000 1988
_exptl_crystal_size_max 0.48
_exptl_crystal_size_mid 0.45
_exptl_crystal_size_min 0.07
_refine_diff_density_max 1.152
_refine_diff_density_min -0.643
_refine_diff_density_rms 0.079
_refine_ls_extinction_method none
_refine_ls_goodness_of_fit_ref 1.093
_refine_ls_hydrogen_treatment constr
_refine_ls_matrix_type full
_refine_ls_number_parameters 578
_refine_ls_number_reflns 8804
_refine_ls_number_restraints 156
_refine_ls_restrained_S_all 1.121
_refine_ls_R_factor_all 0.0766
_refine_ls_R_factor_gt 0.0506
_refine_ls_shift/su_max 0.001
_refine_ls_shift/su_mean 0.001
_refine_ls_structure_factor_coef Fsqd
_refine_ls_weighting_details 'calc w=1/[\s^2^(Fo^2^)+(0.0558P)^2^+7.8470P] where P=(Fo^2^+2Fc^2^)/3'
_refine_ls_weighting_scheme calc
_refine_ls_wR_factor_gt 0.1239
_refine_ls_wR_factor_ref 0.1408
_reflns_number_gt 6772
_reflns_number_total 8804
_reflns_threshold_expression >2sigma(I)
_cod_data_source_file ic052168xsup1.cif
_cod_data_source_block 3
_cod_depositor_comments
;
The following automatic conversions were performed:

'_symmetry_cell_setting' value 'Monoclinic' changed to 'monoclinic'
according to /home/saulius/struct/CIF-dictionaries/cif_core.dic
dictionary named 'cif_core.dic' version 2.4.2 from 2011-04-26.

Automatic conversion script
Id: cif_fix_values 1891 2012-01-12 08:04:46Z andrius 
;
_cod_original_sg_symbol_H-M P2(1)/c
_cod_database_code 4332097

loop_
_symmetry_equiv_pos_as_xyz
'x, y, z'
'-x, y+1/2, -z+1/2'
'-x, -y, -z'
'x, -y-1/2, z-1/2'

loop_
_atom_site_label
_atom_site_type_symbol
_atom_site_fract_x
_atom_site_fract_y
_atom_site_fract_z
_atom_site_U_iso_or_equiv
_atom_site_adp_type
_atom_site_occupancy
_atom_site_symmetry_multiplicity
_atom_site_calc_flag
_atom_site_refinement_flags
_atom_site_disorder_assembly
_atom_site_disorder_group
Fe1 Fe 0.05099(5) 0.11715(5) 0.31317(3) 0.02764(17) Uani 1 1 d . A .
Fe2 Fe 0.52672(5) 0.53085(5) 0.34230(3) 0.02834(17) Uani 1 1 d . A .
Mn1 Mn 0.33952(6) 0.30684(5) 0.45142(3) 0.03303(19) Uani 1 1 d . . .
B1 B -0.0184(5) 0.0395(4) 0.1839(3) 0.0386(14) Uani 1 1 d . . .
H1A H -0.0402 0.0150 0.1429 0.046 Uiso 1 1 calc R . .
B2 B 0.4810(5) 0.6114(4) 0.2151(3) 0.0414(15) Uani 1 1 d . . .
H2A H 0.4660 0.6374 0.1747 0.050 Uiso 1 1 calc R . .
C1 C -0.1733(4) -0.0436(4) 0.2078(3) 0.0419(14) Uani 1 1 d . . .
H1 H -0.2033 -0.0715 0.1709 0.050 Uiso 1 1 calc R . .
C2 C -0.2085(4) -0.0485(4) 0.2571(3) 0.0485(15) Uani 1 1 d . . .
H2 H -0.2659 -0.0800 0.2605 0.058 Uiso 1 1 calc R . .
C3 C -0.1411(4) 0.0028(4) 0.3006(3) 0.0394(13) Uani 1 1 d . A .
H3 H -0.1456 0.0120 0.3394 0.047 Uiso 1 1 calc R . .
C4 C 0.1576(5) -0.0448(4) 0.2028(3) 0.0482(15) Uani 1 1 d . . .
H4 H 0.1473 -0.0734 0.1658 0.058 Uiso 1 1 calc R . .
C5 C 0.2441(5) -0.0516(4) 0.2507(3) 0.0533(16) Uani 1 1 d . . .
H5 H 0.3031 -0.0852 0.2528 0.064 Uiso 1 1 calc R . .
C6 C 0.2249(4) 0.0019(4) 0.2950(3) 0.0433(14) Uani 1 1 d . A .
H6 H 0.2705 0.0111 0.3330 0.052 Uiso 1 1 calc R . .
C7 C -0.0511(5) 0.2063(4) 0.1402(3) 0.0497(15) Uani 1 1 d . . .
H7 H -0.0753 0.1932 0.0993 0.060 Uiso 1 1 calc R . .
C8 C -0.0413(5) 0.2911(4) 0.1648(3) 0.0516(15) Uani 1 1 d . . .
H8 H -0.0558 0.3464 0.1446 0.062 Uiso 1 1 calc R . .
C9 C -0.0053(4) 0.2776(3) 0.2263(3) 0.0401(13) Uani 1 1 d . A .
H9 H 0.0081 0.3237 0.2550 0.048 Uiso 1 1 calc R . .
C10 C 0.1657(4) 0.1947(3) 0.3492(2) 0.0323(11) Uani 1 1 d . . .
C11 C 0.0933(4) 0.0453(4) 0.3860(2) 0.0373(12) Uani 1 1 d . . .
C12 C -0.0274(4) 0.1937(4) 0.3513(2) 0.0391(12) Uani 1 1 d . . .
C13 C 0.6616(5) 0.6913(4) 0.2440(3) 0.0488(15) Uani 1 1 d . . .
H13 H 0.6602 0.7178 0.2074 0.059 Uiso 1 1 calc R . .
C14 C 0.7408(5) 0.6963(4) 0.2953(3) 0.0554(17) Uani 1 1 d . . .
H14 H 0.8025 0.7272 0.3009 0.066 Uiso 1 1 calc R . .
C15 C 0.7107(4) 0.6460(4) 0.3376(3) 0.0465(15) Uani 1 1 d . A .
H15 H 0.7502 0.6364 0.3771 0.056 Uiso 1 1 calc R . .
C16 C 0.3158(4) 0.6914(4) 0.2288(3) 0.0441(14) Uani 1 1 d . . .
H16 H 0.2914 0.7199 0.1917 0.053 Uiso 1 1 calc R . .
C17 C 0.2716(4) 0.6964(4) 0.2739(3) 0.0485(14) Uani 1 1 d . . .
H17 H 0.2123 0.7279 0.2738 0.058 Uiso 1 1 calc R . .
C18 C 0.3332(4) 0.6448(4) 0.3198(3) 0.0392(13) Uani 1 1 d . A .
H18 H 0.3222 0.6359 0.3571 0.047 Uiso 1 1 calc R . .
C19 C 0.4694(5) 0.4454(4) 0.1694(3) 0.0540(16) Uani 1 1 d . . .
H19 H 0.4566 0.4593 0.1288 0.065 Uiso 1 1 calc R . .
C20 C 0.4781(6) 0.3595(4) 0.1930(3) 0.0589(17) Uani 1 1 d . . .
H20 H 0.4717 0.3044 0.1724 0.071 Uiso 1 1 calc R . .
C21 C 0.4986(5) 0.3728(4) 0.2542(3) 0.0426(13) Uani 1 1 d . A .
H21 H 0.5092 0.3265 0.2827 0.051 Uiso 1 1 calc R . .
C22 C 0.4458(4) 0.4477(3) 0.3740(2) 0.0314(11) Uani 1 1 d . . .
C23 C 0.5507(4) 0.5944(4) 0.4170(2) 0.0355(12) Uani 1 1 d . . .
C24 C 0.6402(5) 0.4540(4) 0.3820(3) 0.0437(14) Uani 1 1 d . . .
C25 C 0.1800(5) 0.2131(4) 0.5006(3) 0.0513(16) Uani 1 1 d U . .
H25 H 0.1323 0.2414 0.4686 0.062 Uiso 1 1 calc R A .
C26 C 0.0368(7) 0.1425(6) 0.5246(4) 0.085(3) Uani 1 1 d U . .
H26A H 0.0159 0.1605 0.5590 0.127 Uiso 1 1 calc R A .
H26B H 0.0242 0.0785 0.5174 0.127 Uiso 1 1 calc R . .
H26C H -0.0017 0.1763 0.4900 0.127 Uiso 1 1 calc R . .
C27 C 0.2174(9) 0.1139(8) 0.5835(5) 0.133(4) Uani 1 1 d U . .
H27A H 0.2844 0.1397 0.5893 0.200 Uiso 1 1 calc R A .
H27B H 0.2186 0.0505 0.5736 0.200 Uiso 1 1 calc R . .
H27C H 0.1979 0.1201 0.6199 0.200 Uiso 1 1 calc R . .
N1 N -0.0888(3) 0.0079(3) 0.22101(19) 0.0337(10) Uani 1 1 d . A .
N2 N -0.0688(3) 0.0374(3) 0.27911(18) 0.0314(9) Uani 1 1 d . . .
N3 N 0.0905(4) 0.0098(3) 0.2179(2) 0.0364(10) Uani 1 1 d . A .
N4 N 0.1320(3) 0.0386(3) 0.27562(19) 0.0320(9) Uani 1 1 d . . .
N5 N -0.0199(4) 0.1449(3) 0.18439(18) 0.0369(10) Uani 1 1 d . A .
N6 N 0.0072(3) 0.1890(3) 0.23836(18) 0.0321(9) Uani 1 1 d . . .
N7 N 0.2333(4) 0.2392(3) 0.3733(2) 0.0404(11) Uani 1 1 d . A .
N8 N 0.1209(4) 0.0023(4) 0.4284(2) 0.0536(13) Uani 1 1 d . A .
N9 N -0.0710(5) 0.2393(4) 0.3741(3) 0.0663(17) Uani 1 1 d . A .
N10 N 0.5855(3) 0.6419(3) 0.2548(2) 0.0361(10) Uani 1 1 d . A .
N11 N 0.6162(3) 0.6131(3) 0.3132(2) 0.0349(10) Uani 1 1 d . . .
N12 N 0.3999(3) 0.6393(3) 0.24585(19) 0.0355(10) Uani 1 1 d . A .
N13 N 0.4107(3) 0.6097(3) 0.30300(18) 0.0302(9) Uani 1 1 d . . .
N14 N 0.4820(4) 0.5059(3) 0.21335(18) 0.0395(11) Uani 1 1 d . A .
N15 N 0.5008(3) 0.4612(3) 0.26641(18) 0.0339(9) Uani 1 1 d . . .
N16 N 0.4046(4) 0.3970(3) 0.3956(2) 0.0429(11) Uani 1 1 d . A .
N17 N 0.5654(4) 0.6292(4) 0.4626(2) 0.0486(12) Uani 1 1 d . . .
N18 N 0.7039(5) 0.4063(5) 0.4076(3) 0.0730(19) Uani 1 1 d . A .
N19 N 0.1447(5) 0.1607(4) 0.5356(2) 0.0588(15) Uani 1 1 d U A .
O3 O 0.2290(3) 0.4186(3) 0.44903(19) 0.0545(11) Uani 1 1 d . A .
H3B H 0.1849 0.4175 0.4689 0.082 Uiso 1 1 d R . .
H3A H 0.2579 0.4710 0.4536 0.082 Uiso 1 1 d R . .
O1 O 0.2711(3) 0.2278(3) 0.50672(15) 0.0581(12) Uani 1 1 d U A .
O6 O 0.9108(3) 0.3611(3) 0.46558(15) 0.100(2) Uani 1 1 d R . .
H6B H 0.9215 0.3224 0.4402 0.150 Uiso 1 1 d R . .
H6A H 0.8475 0.3769 0.4538 0.150 Uiso 1 1 d R . .
O5 O 0.3327(5) 0.5880(3) 0.4689(2) 0.0829(16) Uani 1 1 d . . .
H5A H 0.3229 0.5983 0.5034 0.124 Uiso 1 1 d R . .
H5B H 0.3975 0.5782 0.4752 0.124 Uiso 1 1 d R . .
O4 O 0.1054(3) 0.4224(2) 0.52733(17) 0.0846(17) Uani 1 1 d . . .
H4A H 0.0473 0.4082 0.5022 0.127 Uiso 1 1 d R . .
H4B H 0.0941 0.4670 0.5492 0.127 Uiso 1 1 d R . .
O2 O 0.4602(3) 0.2082(2) 0.46147(17) 0.0707(14) Uani 0.23 1 d PRDU A 1
N20 N 0.6268(3) 0.1965(2) 0.51373(17) 0.082(6) Uani 0.23 1 d PRDU A 1
C28 C 0.5244(3) 0.1995(2) 0.51039(17) 0.080(6) Uani 0.23 1 d PRDU A 1
H28A H 0.5040 0.1950 0.5452 0.096 Uiso 0.23 1 calc PR B 1
C29 C 0.6459(14) 0.152(3) 0.4624(8) 0.095(8) Uani 0.23 1 d PDU A 1
H29A H 0.5823 0.1450 0.4313 0.142 Uiso 0.23 1 calc PR A 1
H29B H 0.6764 0.0937 0.4741 0.142 Uiso 0.23 1 calc PR A 1
H29C H 0.6918 0.1891 0.4477 0.142 Uiso 0.23 1 calc PR A 1
C30 C 0.6914(12) 0.172(2) 0.5730(6) 0.083(7) Uani 0.23 1 d PDU A 1
H30A H 0.6499 0.1647 0.5997 0.124 Uiso 0.23 1 calc PR A 1
H30B H 0.7413 0.2190 0.5878 0.124 Uiso 0.23 1 calc PR A 1
H30C H 0.7260 0.1155 0.5706 0.124 Uiso 0.23 1 calc PR A 1
O2' O 0.4602(3) 0.2082(2) 0.46147(17) 0.0707(14) Uani 0.77 1 d PDU A 2
N20' N 0.6289(5) 0.1733(7) 0.4993(5) 0.099(3) Uani 0.77 1 d PDU A 2
C28' C 0.5470(5) 0.2120(6) 0.4594(4) 0.069(2) Uani 0.77 1 d PDU A 2
H28B H 0.5590 0.2444 0.4277 0.083 Uiso 0.77 1 calc PR A 2
C29' C 0.6115(12) 0.1139(13) 0.5428(7) 0.183(6) Uani 0.77 1 d PDU A 2
H29D H 0.5416 0.1197 0.5436 0.275 Uiso 0.77 1 calc PR A 2
H29E H 0.6568 0.1293 0.5817 0.275 Uiso 0.77 1 calc PR A 2
H29F H 0.6241 0.0523 0.5330 0.275 Uiso 0.77 1 calc PR A 2
C30' C 0.7253(7) 0.1813(10) 0.4871(7) 0.127(4) Uani 0.77 1 d PDU A 2
H30D H 0.7165 0.2147 0.4505 0.190 Uiso 0.77 1 calc PR A 2
H30E H 0.7514 0.1216 0.4831 0.190 Uiso 0.77 1 calc PR A 2
H30F H 0.7729 0.2129 0.5197 0.190 Uiso 0.77 1 calc PR A 2

loop_
_atom_site_aniso_label
_atom_site_aniso_U_11
_atom_site_aniso_U_22
_atom_site_aniso_U_33
_atom_site_aniso_U_23
_atom_site_aniso_U_13
_atom_site_aniso_U_12
Fe1 0.0273(4) 0.0265(3) 0.0281(3) -0.0041(3) 0.0063(3) -0.0034(3)
Fe2 0.0258(3) 0.0301(4) 0.0287(4) 0.0037(3) 0.0071(3) -0.0020(3)
Mn1 0.0330(4) 0.0355(4) 0.0286(4) -0.0002(3) 0.0058(3) -0.0100(4)
B1 0.045(4) 0.041(3) 0.028(3) -0.008(2) 0.009(3) -0.004(3)
B2 0.056(4) 0.040(3) 0.031(3) 0.008(3) 0.018(3) 0.006(3)
C1 0.034(3) 0.032(3) 0.051(3) -0.001(2) -0.002(3) -0.005(2)
C2 0.035(3) 0.039(3) 0.065(4) 0.006(3) 0.005(3) -0.012(3)
C3 0.035(3) 0.038(3) 0.046(3) 0.003(2) 0.012(3) -0.005(2)
C4 0.056(4) 0.037(3) 0.064(4) -0.012(3) 0.037(3) -0.003(3)
C5 0.045(4) 0.040(3) 0.083(5) -0.005(3) 0.030(4) 0.007(3)
C6 0.036(3) 0.040(3) 0.054(3) 0.002(3) 0.011(3) 0.003(2)
C7 0.056(4) 0.051(3) 0.038(3) 0.011(3) 0.007(3) -0.002(3)
C8 0.062(4) 0.037(3) 0.057(4) 0.016(3) 0.019(3) 0.003(3)
C9 0.040(3) 0.028(3) 0.053(3) 0.002(2) 0.015(3) -0.002(2)
C10 0.036(3) 0.030(2) 0.032(3) -0.003(2) 0.009(2) -0.003(2)
C11 0.037(3) 0.038(3) 0.037(3) -0.007(2) 0.011(2) -0.006(2)
C12 0.040(3) 0.040(3) 0.035(3) -0.005(2) 0.009(2) 0.000(3)
C13 0.058(4) 0.036(3) 0.068(4) 0.014(3) 0.044(4) 0.007(3)
C14 0.041(4) 0.044(3) 0.092(5) 0.002(3) 0.035(4) -0.008(3)
C15 0.032(3) 0.042(3) 0.064(4) 0.000(3) 0.013(3) -0.007(2)
C16 0.036(3) 0.039(3) 0.049(3) 0.011(3) 0.000(3) 0.001(3)
C17 0.033(3) 0.042(3) 0.068(4) 0.002(3) 0.011(3) 0.008(3)
C18 0.031(3) 0.043(3) 0.045(3) -0.003(2) 0.013(2) -0.001(2)
C19 0.063(4) 0.058(4) 0.039(3) -0.010(3) 0.010(3) -0.002(3)
C20 0.071(5) 0.047(4) 0.060(4) -0.017(3) 0.022(4) -0.007(3)
C21 0.047(3) 0.033(3) 0.048(3) -0.003(2) 0.015(3) 0.000(2)
C22 0.027(3) 0.034(3) 0.033(3) 0.002(2) 0.008(2) -0.001(2)
C23 0.030(3) 0.042(3) 0.033(3) 0.004(2) 0.006(2) -0.003(2)
C24 0.040(3) 0.053(4) 0.042(3) 0.009(3) 0.019(3) 0.000(3)
C25 0.068(4) 0.049(3) 0.041(3) 0.000(3) 0.023(3) -0.013(3)
C26 0.089(5) 0.098(6) 0.090(5) -0.008(4) 0.061(5) -0.023(5)
C27 0.140(8) 0.145(7) 0.108(7) 0.070(6) 0.026(6) -0.026(6)
N1 0.032(2) 0.029(2) 0.036(2) -0.0056(18) 0.0032(19) -0.0082(18)
N2 0.032(2) 0.031(2) 0.030(2) -0.0027(18) 0.0077(18) -0.0041(18)
N3 0.043(3) 0.032(2) 0.038(2) -0.0071(19) 0.019(2) -0.005(2)
N4 0.028(2) 0.031(2) 0.037(2) -0.0056(19) 0.0099(19) -0.0016(18)
N5 0.042(3) 0.036(2) 0.031(2) 0.0000(18) 0.009(2) -0.006(2)
N6 0.033(2) 0.029(2) 0.035(2) -0.0025(17) 0.0095(19) 0.0015(19)
N7 0.038(3) 0.042(3) 0.037(2) -0.007(2) 0.005(2) -0.014(2)
N8 0.064(4) 0.052(3) 0.042(3) 0.010(2) 0.011(3) 0.004(3)
N9 0.066(4) 0.073(4) 0.061(4) -0.021(3) 0.018(3) 0.012(3)
N10 0.038(2) 0.033(2) 0.044(3) 0.0071(19) 0.023(2) 0.0022(19)
N11 0.032(2) 0.036(2) 0.040(2) 0.005(2) 0.015(2) 0.0026(19)
N12 0.037(2) 0.034(2) 0.032(2) 0.0080(18) 0.005(2) 0.0037(19)
N13 0.027(2) 0.031(2) 0.033(2) -0.0001(18) 0.0107(18) 0.0012(18)
N14 0.051(3) 0.041(2) 0.027(2) 0.0019(18) 0.011(2) 0.005(2)
N15 0.037(2) 0.032(2) 0.035(2) 0.0013(18) 0.014(2) -0.0028(19)
N16 0.037(3) 0.049(3) 0.043(3) 0.007(2) 0.012(2) -0.012(2)
N17 0.050(3) 0.056(3) 0.035(3) -0.005(2) 0.005(2) -0.010(2)
N18 0.054(4) 0.092(5) 0.071(4) 0.033(4) 0.016(3) 0.031(3)
N19 0.078(4) 0.056(3) 0.048(3) 0.002(2) 0.028(3) -0.025(3)
O3 0.054(3) 0.052(3) 0.057(3) -0.001(2) 0.016(2) 0.003(2)
O1 0.060(3) 0.067(3) 0.048(2) 0.014(2) 0.015(2) -0.023(2)
O6 0.046(3) 0.133(5) 0.107(4) -0.070(4) -0.001(3) 0.018(3)
O5 0.111(5) 0.074(3) 0.075(3) -0.002(3) 0.043(3) -0.005(3)
O4 0.067(4) 0.092(4) 0.093(4) -0.019(3) 0.021(3) 0.005(3)
O2 0.058(3) 0.061(3) 0.087(3) -0.002(3) 0.013(3) 0.012(2)
N20 0.085(8) 0.072(9) 0.083(8) -0.008(7) 0.016(6) 0.007(7)
C28 0.086(8) 0.072(9) 0.079(9) 0.000(7) 0.019(7) 0.008(8)
C29 0.095(11) 0.098(12) 0.086(9) -0.008(8) 0.020(8) 0.011(9)
C30 0.089(10) 0.072(11) 0.082(8) -0.005(8) 0.015(8) 0.003(9)
O2' 0.058(3) 0.061(3) 0.087(3) -0.002(3) 0.013(3) 0.012(2)
N20' 0.083(5) 0.086(5) 0.110(5) 0.013(4) 0.001(4) 0.018(4)
C28' 0.072(5) 0.055(5) 0.074(5) -0.006(4) 0.013(4) 0.007(4)
C29' 0.172(9) 0.187(9) 0.181(9) 0.071(7) 0.036(7) 0.000(8)
C30' 0.097(6) 0.117(8) 0.157(8) 0.012(7) 0.021(6) 0.007(6)

loop_
_atom_type_symbol
_atom_type_description
_atom_type_scat_dispersion_real
_atom_type_scat_dispersion_imag
_atom_type_scat_source
C C 0.0033 0.0016 'International Tables Vol C Tables 4.2.6.8 and 6.1.1.4'
H H 0.0000 0.0000 'International Tables Vol C Tables 4.2.6.8 and 6.1.1.4'
B B 0.0013 0.0007 'International Tables Vol C Tables 4.2.6.8 and 6.1.1.4'
N N 0.0061 0.0033 'International Tables Vol C Tables 4.2.6.8 and 6.1.1.4'
O O 0.0106 0.0060 'International Tables Vol C Tables 4.2.6.8 and 6.1.1.4'
Mn Mn 0.3368 0.7283 'International Tables Vol C Tables 4.2.6.8 and 6.1.1.4'
Fe Fe 0.3463 0.8444 'International Tables Vol C Tables 4.2.6.8 and 6.1.1.4'

loop_
_geom_angle_atom_site_label_1
_geom_angle_atom_site_label_2
_geom_angle_atom_site_label_3
_geom_angle
_geom_angle_site_symmetry_3
C10 Fe1 C12 86.7(2) .
C10 Fe1 C11 86.8(2) .
C12 Fe1 C11 88.9(2) .
C10 Fe1 N4 92.9(2) .
C12 Fe1 N4 179.1(2) .
C11 Fe1 N4 90.3(2) .
C10 Fe1 N6 93.87(19) .
C12 Fe1 N6 91.6(2) .
C11 Fe1 N6 179.3(2) .
N4 Fe1 N6 89.28(18) .
C10 Fe1 N2 177.7(2) .
C12 Fe1 N2 91.5(2) .
C11 Fe1 N2 91.7(2) .
N4 Fe1 N2 88.79(17) .
N6 Fe1 N2 87.73(17) .
C23 Fe2 C24 87.1(2) .
C23 Fe2 C22 85.9(2) .
C24 Fe2 C22 85.1(2) .
C23 Fe2 N13 92.2(2) .
C24 Fe2 N13 179.1(2) .
C22 Fe2 N13 94.54(19) .
C23 Fe2 N11 93.0(2) .
C24 Fe2 N11 91.9(2) .
C22 Fe2 N11 176.8(2) .
N13 Fe2 N11 88.47(17) .
C23 Fe2 N15 178.0(2) .
C24 Fe2 N15 92.0(2) .
C22 Fe2 N15 92.28(19) .
N13 Fe2 N15 88.77(17) .
N11 Fe2 N15 88.77(18) .
O1 Mn1 O2 91.22(15) .
O1 Mn1 N7 87.41(16) .
O2 Mn1 N7 94.82(16) .
O1 Mn1 N16 176.04(17) .
O2 Mn1 N16 92.46(18) .
N7 Mn1 N16 93.73(17) .
O1 Mn1 O3 90.36(16) .
O2 Mn1 O3 173.07(16) .
N7 Mn1 O3 91.98(17) .
N16 Mn1 O3 85.81(18) .
O1 Mn1 N17 86.05(16) 3_666
O2 Mn1 N17 87.72(17) 3_666
N7 Mn1 N17 173.04(19) 3_666
N16 Mn1 N17 92.64(18) 3_666
O3 Mn1 N17 85.66(18) 3_666
N3 B1 N1 107.1(4) .
N3 B1 N5 107.1(4) .
N1 B1 N5 106.7(4) .
N3 B1 H1A 111.9 .
N1 B1 H1A 111.9 .
N5 B1 H1A 111.9 .
N10 B2 N12 108.2(4) .
N10 B2 N14 107.2(5) .
N12 B2 N14 107.0(5) .
N10 B2 H2A 111.4 .
N12 B2 H2A 111.4 .
N14 B2 H2A 111.4 .
N1 C1 C2 109.0(5) .
N1 C1 H1 125.5 .
C2 C1 H1 125.5 .
C1 C2 C3 105.4(5) .
C1 C2 H2 127.3 .
C3 C2 H2 127.3 .
N2 C3 C2 110.0(5) .
N2 C3 H3 125.0 .
C2 C3 H3 125.0 .
N3 C4 C5 108.9(5) .
N3 C4 H4 125.6 .
C5 C4 H4 125.6 .
C4 C5 C6 105.1(5) .
C4 C5 H5 127.5 .
C6 C5 H5 127.5 .
N4 C6 C5 110.2(5) .
N4 C6 H6 124.9 .
C5 C6 H6 124.9 .
N5 C7 C8 108.8(5) .
N5 C7 H7 125.6 .
C8 C7 H7 125.6 .
C7 C8 C9 105.5(5) .
C7 C8 H8 127.3 .
C9 C8 H8 127.3 .
N6 C9 C8 110.0(5) .
N6 C9 H9 125.0 .
C8 C9 H9 125.0 .
N7 C10 Fe1 176.6(5) .
N8 C11 Fe1 177.8(6) .
N9 C12 Fe1 178.4(6) .
N10 C13 C14 108.8(5) .
N10 C13 H13 125.6 .
C14 C13 H13 125.6 .
C13 C14 C15 105.8(5) .
C13 C14 H14 127.1 .
C15 C14 H14 127.1 .
N11 C15 C14 109.8(6) .
N11 C15 H15 125.1 .
C14 C15 H15 125.1 .
N12 C16 C17 109.7(5) .
N12 C16 H16 125.1 .
C17 C16 H16 125.1 .
C16 C17 C18 105.2(5) .
C16 C17 H17 127.4 .
C18 C17 H17 127.4 .
N13 C18 C17 110.1(5) .
N13 C18 H18 125.0 .
C17 C18 H18 125.0 .
N14 C19 C20 109.3(5) .
N14 C19 H19 125.3 .
C20 C19 H19 125.3 .
C19 C20 C21 104.6(5) .
C19 C20 H20 127.7 .
C21 C20 H20 127.7 .
N15 C21 C20 110.1(5) .
N15 C21 H21 124.9 .
C20 C21 H21 124.9 .
N16 C22 Fe2 175.1(5) .
N17 C23 Fe2 177.4(5) .
N18 C24 Fe2 175.8(6) .
O1 C25 N19 124.9(7) .
O1 C25 H25 117.5 .
N19 C25 H25 117.5 .
N19 C26 H26A 109.5 .
N19 C26 H26B 109.5 .
H26A C26 H26B 109.5 .
N19 C26 H26C 109.5 .
H26A C26 H26C 109.5 .
H26B C26 H26C 109.5 .
N19 C27 H27A 109.5 .
N19 C27 H27B 109.5 .
H27A C27 H27B 109.5 .
N19 C27 H27C 109.5 .
H27A C27 H27C 109.5 .
H27B C27 H27C 109.5 .
C1 N1 N2 108.6(4) .
C1 N1 B1 132.7(5) .
N2 N1 B1 118.7(4) .
C3 N2 N1 107.1(4) .
C3 N2 Fe1 133.7(4) .
N1 N2 Fe1 119.2(3) .
C4 N3 N4 109.0(5) .
C4 N3 B1 132.1(5) .
N4 N3 B1 118.9(4) .
C6 N4 N3 106.9(4) .
C6 N4 Fe1 133.5(4) .
N3 N4 Fe1 119.6(3) .
C7 N5 N6 109.0(4) .
C7 N5 B1 132.0(5) .
N6 N5 B1 118.7(4) .
C9 N6 N5 106.6(4) .
C9 N6 Fe1 134.1(4) .
N5 N6 Fe1 119.2(3) .
C10 N7 Mn1 155.5(4) .
C13 N10 N11 108.7(5) .
C13 N10 B2 132.9(5) .
N11 N10 B2 118.3(4) .
C15 N11 N10 106.8(5) .
C15 N11 Fe2 133.7(4) .
N10 N11 Fe2 119.3(3) .
C16 N12 N13 108.1(4) .
C16 N12 B2 133.2(5) .
N13 N12 B2 118.6(4) .
C18 N13 N12 106.9(4) .
C18 N13 Fe2 134.0(4) .
N12 N13 Fe2 119.1(3) .
C19 N14 N15 109.0(4) .
C19 N14 B2 133.6(5) .
N15 N14 B2 117.5(4) .
C21 N15 N14 107.0(4) .
C21 N15 Fe2 133.1(4) .
N14 N15 Fe2 119.9(3) .
C22 N16 Mn1 170.9(4) .
C23 N17 Mn1 156.1(5) 3_666
C25 N19 C27 118.0(7) .
C25 N19 C26 122.5(7) .
C27 N19 C26 119.2(7) .
Mn1 O3 H3B 123.3 .
Mn1 O3 H3A 112.2 .
H3B O3 H3A 108.6 .
C25 O1 Mn1 128.9(4) .
H6B O6 H6A 108.3 .
H5A O5 H5B 107.1 .
H4A O4 H4B 107.1 .
C28 O2 Mn1 119.20(10) .
C28 N20 C29 113.0(8) .
C28 N20 C30 112.9(8) .
C29 N20 C30 117.8(9) .
O2 C28 N20 119.7 .
O2 C28 H28A 120.2 .
N20 C28 H28A 120.2 .
N20 C29 H29A 109.5 .
N20 C29 H29B 109.5 .
H29A C29 H29B 109.5 .
N20 C29 H29C 109.5 .
H29A C29 H29C 109.5 .
H29B C29 H29C 109.5 .
N20 C30 H30A 109.5 .
N20 C30 H30B 109.5 .
H30A C30 H30B 109.5 .
N20 C30 H30C 109.5 .
H30A C30 H30C 109.5 .
H30B C30 H30C 109.5 .
C28' N20' C29' 118.4(7) .
C28' N20' C30' 117.0(7) .
C29' N20' C30' 123.4(7) .
N20' C28' H28B 117.3 .
N20' C29' H29D 109.5 .
N20' C29' H29E 109.5 .
H29D C29' H29E 109.5 .
N20' C29' H29F 109.5 .
H29D C29' H29F 109.5 .
H29E C29' H29F 109.5 .
N20' C30' H30D 109.5 .
N20' C30' H30E 109.5 .
H30D C30' H30E 109.5 .
N20' C30' H30F 109.5 .
H30D C30' H30F 109.5 .
H30E C30' H30F 109.5 .

loop_
_geom_bond_atom_site_label_1
_geom_bond_atom_site_label_2
_geom_bond_distance
_geom_bond_site_symmetry_2
Fe1 C10 1.916(5) .
Fe1 C12 1.931(6) .
Fe1 C11 1.934(6) .
Fe1 N4 1.965(4) .
Fe1 N6 1.971(4) .
Fe1 N2 1.976(4) .
Fe2 C23 1.912(5) .
Fe2 C24 1.919(6) .
Fe2 C22 1.928(5) .
Fe2 N13 1.957(4) .
Fe2 N11 1.968(4) .
Fe2 N15 1.979(4) .
Mn1 O1 2.135(4) .
Mn1 O2 2.151(4) .
Mn1 N7 2.202(4) .
Mn1 N16 2.210(5) .
Mn1 O3 2.215(4) .
Mn1 N17 2.246(5) 3_666
B1 N3 1.528(8) .
B1 N1 1.534(8) .
B1 N5 1.546(8) .
B1 H1A 0.9800 .
B2 N10 1.520(8) .
B2 N12 1.533(8) .
B2 N14 1.548(8) .
B2 H2A 0.9800 .
C1 N1 1.334(7) .
C1 C2 1.367(9) .
C1 H1 0.9300 .
C2 C3 1.376(8) .
C2 H2 0.9300 .
C3 N2 1.327(7) .
C3 H3 0.9300 .
C4 N3 1.336(7) .
C4 C5 1.368(9) .
C4 H4 0.9300 .
C5 C6 1.380(8) .
C5 H5 0.9300 .
C6 N4 1.327(7) .
C6 H6 0.9300 .
C7 N5 1.340(7) .
C7 C8 1.359(9) .
C7 H7 0.9300 .
C8 C9 1.383(8) .
C8 H8 0.9300 .
C9 N6 1.330(7) .
C9 H9 0.9300 .
C10 N7 1.136(6) .
C11 N8 1.137(7) .
C12 N9 1.123(7) .
C13 N10 1.348(7) .
C13 C14 1.358(9) .
C13 H13 0.9300 .
C14 C15 1.382(9) .
C14 H14 0.9300 .
C15 N11 1.336(7) .
C15 H15 0.9300 .
C16 N12 1.338(7) .
C16 C17 1.351(8) .
C16 H16 0.9300 .
C17 C18 1.376(8) .
C17 H17 0.9300 .
C18 N13 1.330(7) .
C18 H18 0.9300 .
C19 N14 1.327(7) .
C19 C20 1.365(9) .
C19 H19 0.9300 .
C20 C21 1.381(8) .
C20 H20 0.9300 .
C21 N15 1.326(7) .
C21 H21 0.9300 .
C22 N16 1.132(7) .
C23 N17 1.140(7) .
C24 N18 1.138(8) .
C25 O1 1.226(7) .
C25 N19 1.308(7) .
C25 H25 0.9300 .
C26 N19 1.441(10) .
C26 H26A 0.9600 .
C26 H26B 0.9600 .
C26 H26C 0.9600 .
C27 N19 1.432(11) .
C27 H27A 0.9600 .
C27 H27B 0.9600 .
C27 H27C 0.9600 .
N1 N2 1.367(6) .
N3 N4 1.362(6) .
N5 N6 1.363(6) .
N10 N11 1.365(6) .
N12 N13 1.364(6) .
N14 N15 1.354(6) .
N17 Mn1 2.246(5) 3_666
O3 H3B 0.8566 .
O3 H3A 0.8560 .
O6 H6B 0.8605 .
O6 H6A 0.8573 .
O5 H5A 0.8623 .
O5 H5B 0.8635 .
O4 H4A 0.8616 .
O4 H4B 0.8691 .
O2 C28 1.2225 .
N20 C28 1.3737 .
N20 C29 1.445(9) .
N20 C30 1.447(9) .
C28 H28A 0.9300 .
C29 H29A 0.9600 .
C29 H29B 0.9600 .
C29 H29C 0.9600 .
C30 H30A 0.9600 .
C30 H30B 0.9600 .
C30 H30C 0.9600 .
N20' C28' 1.351(6) .
N20' C29' 1.406(8) .
N20' C30' 1.424(8) .
C28' H28B 0.9300 .
C29' H29D 0.9600 .
C29' H29E 0.9600 .
C29' H29F 0.9600 .
C30' H30D 0.9600 .
C30' H30E 0.9600 .
C30' H30F 0.9600 .

loop_
_geom_hbond_atom_site_label_D
_geom_hbond_atom_site_label_H
_geom_hbond_atom_site_label_A
_geom_hbond_distance_DH
_geom_hbond_distance_HA
_geom_hbond_distance_DA
_geom_hbond_angle_DHA
_geom_hbond_site_symmetry_A
O3 H3B O4 0.86 1.97 2.814(6) 169.1 .
O3 H3A O5 0.86 1.97 2.828(7) 175.7 .
O5 H5B N17 0.86 2.50 3.270(8) 148.6 .
O6 H6A N18 0.86 1.98 2.825(7) 166.5 .
O6 H6B N9 0.86 1.99 2.843(7) 172.4 1_655
O4 H4A O6 0.86 1.93 2.771(5) 164.0 1_455
O4 H4B O6 0.87 2.54 3.191(5) 131.9 3_666
O5 H5A N18 0.86 2.20 3.053(8) 168.2 3_666

loop_
_geom_torsion_atom_site_label_1
_geom_torsion_atom_site_label_2
_geom_torsion_atom_site_label_3
_geom_torsion_atom_site_label_4
_geom_torsion
_geom_torsion_site_symmetry_1
_geom_torsion_site_symmetry_4
N1 C1 C2 C3 0.2(6) . .
C1 C2 C3 N2 0.1(7) . .
N3 C4 C5 C6 -0.2(7) . .
C4 C5 C6 N4 0.6(7) . .
N5 C7 C8 C9 -1.6(8) . .
C7 C8 C9 N6 0.6(7) . .
C12 Fe1 C10 N7 64(8) . .
C11 Fe1 C10 N7 -25(8) . .
N4 Fe1 C10 N7 -116(8) . .
N6 Fe1 C10 N7 155(8) . .
N2 Fe1 C10 N7 22(12) . .
C10 Fe1 C11 N8 -64(14) . .
C12 Fe1 C11 N8 -151(14) . .
N4 Fe1 C11 N8 29(14) . .
N6 Fe1 C11 N8 85(22) . .
N2 Fe1 C11 N8 118(14) . .
C10 Fe1 C12 N9 -5(21) . .
C11 Fe1 C12 N9 82(21) . .
N4 Fe1 C12 N9 64(29) . .
N6 Fe1 C12 N9 -98(21) . .
N2 Fe1 C12 N9 174(100) . .
N10 C13 C14 C15 1.4(7) . .
C13 C14 C15 N11 -1.1(7) . .
N12 C16 C17 C18 0.3(7) . .
C16 C17 C18 N13 -0.5(7) . .
N14 C19 C20 C21 -1.0(8) . .
C19 C20 C21 N15 0.7(8) . .
C23 Fe2 C22 N16 -67(6) . .
C24 Fe2 C22 N16 21(6) . .
N13 Fe2 C22 N16 -159(6) . .
N11 Fe2 C22 N16 3(9) . .
N15 Fe2 C22 N16 112(6) . .
C24 Fe2 C23 N17 -44(11) . .
C22 Fe2 C23 N17 41(11) . .
N13 Fe2 C23 N17 136(11) . .
N11 Fe2 C23 N17 -136(11) . .
N15 Fe2 C23 N17 19(16) . .
C23 Fe2 C24 N18 69(9) . .
C22 Fe2 C24 N18 -17(9) . .
N13 Fe2 C24 N18 44(21) . .
N11 Fe2 C24 N18 162(9) . .
N15 Fe2 C24 N18 -110(9) . .
C2 C1 N1 N2 -0.4(6) . .
C2 C1 N1 B1 -178.0(5) . .
N3 B1 N1 C1 -124.7(6) . .
N5 B1 N1 C1 120.8(6) . .
N3 B1 N1 N2 57.8(6) . .
N5 B1 N1 N2 -56.6(6) . .
C2 C3 N2 N1 -0.3(6) . .
C2 C3 N2 Fe1 179.3(4) . .
C1 N1 N2 C3 0.5(6) . .
B1 N1 N2 C3 178.5(5) . .
C1 N1 N2 Fe1 -179.2(3) . .
B1 N1 N2 Fe1 -1.2(6) . .
C10 Fe1 N2 C3 0(5) . .
C12 Fe1 N2 C3 -41.9(5) . .
C11 Fe1 N2 C3 47.0(5) . .
N4 Fe1 N2 C3 137.3(5) . .
N6 Fe1 N2 C3 -133.4(5) . .
C10 Fe1 N2 N1 179(100) . .
C12 Fe1 N2 N1 137.7(4) . .
C11 Fe1 N2 N1 -133.4(4) . .
N4 Fe1 N2 N1 -43.1(4) . .
N6 Fe1 N2 N1 46.2(4) . .
C5 C4 N3 N4 -0.3(6) . .
C5 C4 N3 B1 -177.9(5) . .
N1 B1 N3 C4 120.1(6) . .
N5 B1 N3 C4 -125.8(6) . .
N1 B1 N3 N4 -57.3(6) . .
N5 B1 N3 N4 56.8(6) . .
C5 C6 N4 N3 -0.7(6) . .
C5 C6 N4 Fe1 177.5(4) . .
C4 N3 N4 C6 0.6(6) . .
B1 N3 N4 C6 178.6(5) . .
C4 N3 N4 Fe1 -177.9(4) . .
B1 N3 N4 Fe1 0.0(6) . .
C10 Fe1 N4 C6 44.3(5) . .
C12 Fe1 N4 C6 -24(15) . .
C11 Fe1 N4 C6 -42.5(5) . .
N6 Fe1 N4 C6 138.1(5) . .
N2 Fe1 N4 C6 -134.1(5) . .
C10 Fe1 N4 N3 -137.6(4) . .
C12 Fe1 N4 N3 154(14) . .
C11 Fe1 N4 N3 135.6(4) . .
N6 Fe1 N4 N3 -43.8(4) . .
N2 Fe1 N4 N3 44.0(4) . .
C8 C7 N5 N6 2.0(7) . .
C8 C7 N5 B1 176.6(6) . .
N3 B1 N5 C7 127.8(6) . .
N1 B1 N5 C7 -117.8(6) . .
N3 B1 N5 N6 -57.9(6) . .
N1 B1 N5 N6 56.5(6) . .
C8 C9 N6 N5 0.5(6) . .
C8 C9 N6 Fe1 -178.1(4) . .
C7 N5 N6 C9 -1.5(6) . .
B1 N5 N6 C9 -177.0(5) . .
C7 N5 N6 Fe1 177.3(4) . .
B1 N5 N6 Fe1 1.8(6) . .
C10 Fe1 N6 C9 -46.1(6) . .
C12 Fe1 N6 C9 40.7(6) . .
C11 Fe1 N6 C9 165(79) . .
N4 Fe1 N6 C9 -139.0(5) . .
N2 Fe1 N6 C9 132.1(5) . .
C10 Fe1 N6 N5 135.4(4) . .
C12 Fe1 N6 N5 -137.8(4) . .
C11 Fe1 N6 N5 -14(17) . .
N4 Fe1 N6 N5 42.5(4) . .
N2 Fe1 N6 N5 -46.3(4) . .
Fe1 C10 N7 Mn1 -10(9) . .
O1 Mn1 N7 C10 9.4(11) . .
O2 Mn1 N7 C10 100.4(11) . .
N16 Mn1 N7 C10 -166.8(11) . .
O3 Mn1 N7 C10 -80.9(11) . .
N17 Mn1 N7 C10 -11(2) 3_666 .
C14 C13 N10 N11 -1.2(6) . .
C14 C13 N10 B2 -178.1(6) . .
N12 B2 N10 C13 -127.8(6) . .
N14 B2 N10 C13 117.1(6) . .
N12 B2 N10 N11 55.5(6) . .
N14 B2 N10 N11 -59.6(6) . .
C14 C15 N11 N10 0.4(6) . .
C14 C15 N11 Fe2 175.4(4) . .
C13 N10 N11 C15 0.5(6) . .
B2 N10 N11 C15 177.9(5) . .
C13 N10 N11 Fe2 -175.3(4) . .
B2 N10 N11 Fe2 2.1(6) . .
C23 Fe2 N11 C15 47.5(6) . .
C24 Fe2 N11 C15 -39.6(6) . .
C22 Fe2 N11 C15 -22(4) . .
N13 Fe2 N11 C15 139.6(5) . .
N15 Fe2 N11 C15 -131.6(5) . .
C23 Fe2 N11 N10 -138.0(4) . .
C24 Fe2 N11 N10 134.8(4) . .
C22 Fe2 N11 N10 152(4) . .
N13 Fe2 N11 N10 -45.9(4) . .
N15 Fe2 N11 N10 42.9(4) . .
C17 C16 N12 N13 0.0(6) . .
C17 C16 N12 B2 -178.3(6) . .
N10 B2 N12 C16 122.0(6) . .
N14 B2 N12 C16 -122.8(6) . .
N10 B2 N12 N13 -56.2(6) . .
N14 B2 N12 N13 59.0(6) . .
C17 C18 N13 N12 0.5(6) . .
C17 C18 N13 Fe2 -179.8(4) . .
C16 N12 N13 C18 -0.4(6) . .
B2 N12 N13 C18 178.3(5) . .
C16 N12 N13 Fe2 179.9(3) . .
B2 N12 N13 Fe2 -1.5(6) . .
C23 Fe2 N13 C18 -41.4(5) . .
C24 Fe2 N13 C18 -17(15) . .
C22 Fe2 N13 C18 44.6(5) . .
N11 Fe2 N13 C18 -134.4(5) . .
N15 Fe2 N13 C18 136.8(5) . .
C23 Fe2 N13 N12 138.3(4) . .
C24 Fe2 N13 N12 163(15) . .
C22 Fe2 N13 N12 -135.7(4) . .
N11 Fe2 N13 N12 45.3(4) . .
N15 Fe2 N13 N12 -43.5(4) . .
C20 C19 N14 N15 1.0(8) . .
C20 C19 N14 B2 179.9(6) . .
N10 B2 N14 C19 -120.3(7) . .
N12 B2 N14 C19 123.8(7) . .
N10 B2 N14 N15 58.5(6) . .
N12 B2 N14 N15 -57.4(6) . .
C20 C21 N15 N14 0.0(7) . .
C20 C21 N15 Fe2 -179.1(4) . .
C19 N14 N15 C21 -0.6(6) . .
B2 N14 N15 C21 -179.7(5) . .
C19 N14 N15 Fe2 178.6(4) . .
B2 N14 N15 Fe2 -0.5(6) . .
C23 Fe2 N15 C21 -19(6) . .
C24 Fe2 N15 C21 43.4(6) . .
C22 Fe2 N15 C21 -41.7(6) . .
N13 Fe2 N15 C21 -136.2(6) . .
N11 Fe2 N15 C21 135.3(6) . .
C23 Fe2 N15 N14 162(6) . .
C24 Fe2 N15 N14 -135.6(4) . .
C22 Fe2 N15 N14 139.3(4) . .
N13 Fe2 N15 N14 44.8(4) . .
N11 Fe2 N15 N14 -43.7(4) . .
Fe2 C22 N16 Mn1 44(8) . .
O1 Mn1 N16 C22 73(4) . .
O2 Mn1 N16 C22 -85(3) . .
N7 Mn1 N16 C22 180(100) . .
O3 Mn1 N16 C22 88(3) . .
N17 Mn1 N16 C22 2(3) 3_666 .
Fe2 C23 N17 Mn1 90(11) . 3_666
O1 C25 N19 C27 -2.4(11) . .
O1 C25 N19 C26 -177.0(7) . .
N19 C25 O1 Mn1 177.3(4) . .
O2 Mn1 O1 C25 -140.1(5) . .
N7 Mn1 O1 C25 -45.3(5) . .
N16 Mn1 O1 C25 61(2) . .
O3 Mn1 O1 C25 46.6(5) . .
N17 Mn1 O1 C25 132.3(5) 3_666 .
O1 Mn1 O2 C28 -69.34(11) . .
N7 Mn1 O2 C28 -156.85(13) . .
N16 Mn1 O2 C28 109.20(14) . .
O3 Mn1 O2 C28 33.8(14) . .
N17 Mn1 O2 C28 16.66(15) 3_666 .
Mn1 O2 C28 N20 -132.94(12) . .
C29 N20 C28 O2 -34.0(17) . .
C30 N20 C28 O2 -170.9(14) . .
